data_7714181
loop_
_publ_author_name
'McMillion, Noah D.'
'Bruch, Quinton J.'
'Chen, Chun-Hsing'
'Hasanayn, Faraj'
'Miller, Alexander J. M.'

_publ_section_title
;
 Synthesis and bonding analysis of pentagonal bipyramidal rhenium
 carboxamide oxo complexes.
;
_journal_name_full 'Dalton transactions (Cambridge, England : 2003)'
_journal_paper_doi 10.1039/d3dt02617e
_journal_year 2023
_chemical_formula_moiety 'C24 H18 Cl2 F6 N4 O3 P1 Re1'
_chemical_formula_sum 'C24 H18 Cl2 F6 N4 O3 P Re'
_chemical_formula_weight 812.50
_space_group_IT_number 14
_space_group_name_Hall '-P 2ybc'
_space_group_name_H-M_alt 'P 1 21/c 1'
_symmetry_cell_setting monoclinic
_symmetry_space_group_name_H-M 'P 1 21/c 1'
_atom_sites_solution_hydrogens difmap
_atom_sites_solution_primary other
_audit_creation_date 2022-10-17
_audit_creation_method CRYSTALS_ver_14.61_build_6236
_audit_update_record
;
2022-11-19 deposited with the CCDC.	2023-10-02 downloaded from the CCDC.
;
_cell_angle_alpha 90
_cell_angle_beta 91.8555(12)
_cell_angle_gamma 90
_cell_formula_units_Z 4
_cell_length_a 7.0838(2)
_cell_length_b 14.3946(3)
_cell_length_c 25.8235(6)
_cell_measurement_reflns_used 8905
_cell_measurement_temperature 150
_cell_measurement_theta_max 72
_cell_measurement_theta_min 3
_cell_volume 2631.80(11)
_computing_cell_refinement 'Apex2 (Bruker AXS, 2006)'
_computing_data_collection 'Apex2 (Bruker AXS, 2006)'
_computing_data_reduction 'Apex2 (Bruker AXS, 2006)'
_computing_molecular_graphics 'CAMERON (Watkin et al., 1996)'
_computing_publication_material 'CRYSTALS (Betteridge et al., 2003)'
_computing_structure_refinement 'CRYSTALS (Betteridge et al., 2003)'
_computing_structure_solution 'Superflip (Palatinus & Chapuis, 2007)'
_diffrn_ambient_pressure 101
_diffrn_ambient_temperature 150
_diffrn_measured_fraction_theta_full 0.999
_diffrn_measured_fraction_theta_max 0.999
_diffrn_measurement_device Area
_diffrn_measurement_device_type 'Bruker Kappa Apex2'
_diffrn_measurement_method '\f & \w scans'
_diffrn_radiation_monochromator graphite
_diffrn_radiation_type 'Cu K\a'
_diffrn_radiation_wavelength 1.54180
_diffrn_reflns_av_R_equivalents 0.038
_diffrn_reflns_limit_h_max 8
_diffrn_reflns_limit_h_min -8
_diffrn_reflns_limit_k_max 17
_diffrn_reflns_limit_k_min -17
_diffrn_reflns_limit_l_max 31
_diffrn_reflns_limit_l_min -30
_diffrn_reflns_number 22708
_diffrn_reflns_theta_full 72.397
_diffrn_reflns_theta_max 72.397
_diffrn_reflns_theta_min 3.425
_diffrn_standards_number 0
_exptl_absorpt_coefficient_mu 12.208
_exptl_absorpt_correction_T_max 0.29
_exptl_absorpt_correction_T_min 0.29
_exptl_absorpt_correction_type multi-scan
_exptl_absorpt_process_details 'SADABS (Siemens, 1996)'
_exptl_crystal_colour red
_exptl_crystal_density_diffrn 2.050
_exptl_crystal_density_method 'not measured'
_exptl_crystal_description 'needle fragment'
_exptl_crystal_F_000 1568
_exptl_crystal_size_max 0.100
_exptl_crystal_size_mid 0.100
_exptl_crystal_size_min 0.100
_refine_diff_density_max 1.10
_refine_diff_density_min -0.74
_refine_ls_extinction_method None
_refine_ls_goodness_of_fit_ref 0.9977
_refine_ls_hydrogen_treatment mixed
_refine_ls_matrix_type full
_refine_ls_number_parameters 378
_refine_ls_number_reflns 5145
_refine_ls_number_restraints 8
_refine_ls_R_factor_all 0.0299
_refine_ls_R_factor_gt 0.0259
_refine_ls_shift/su_max 0.0062189
_refine_ls_shift/su_mean 0.0000616
_refine_ls_structure_factor_coef Fsqd
_refine_ls_weighting_details
;
 Method= 
 SQRT(W) = 1/(Data with the key SIGMA(/FO/) in list 6) 
;
_refine_ls_weighting_scheme sigma
_refine_ls_wR_factor_all 0.0386
_refine_ls_wR_factor_gt 0.0386
_refine_ls_wR_factor_ref 0.0386
_reflns_limit_h_max 8
_reflns_limit_h_min -8
_reflns_limit_k_max 17
_reflns_limit_k_min 0
_reflns_limit_l_max 31
_reflns_limit_l_min 0
_reflns_number_gt 4591
_reflns_number_total 5193
_reflns_threshold_expression I>2.0\s(I)
_oxford_diffrn_Wilson_B_factor 1.48
_oxford_diffrn_Wilson_scale 256.12
_oxford_refine_ls_r_factor_ref 0.0299
_oxford_refine_ls_scale 0.067808(6)
_oxford_reflns_number_all 5145
_oxford_reflns_threshold_expression_ref I>-3.0\s(I)
_oxford_structure_analysis_title 'THIS IS THE DEFAULT SETTING FOR THE TITLE, P'
_cod_data_source_file d3dt02617e2.cif
_cod_data_source_block global
_cod_depositor_comments
;
The following automatic conversions were performed:

data item '_atom_sites_solution_primary' value 'Other' was changed to
'other' in accordance with the
/home/data/users/saulius/crontab/automatic-downloads/rss-feeds/RSC/lib/dictionaries/cif_core.dic
dictionary named 'cif_core.dic' version 2.4.2 last updated on
2011-04-26.

Automatic conversion script
Id: cif_fix_values 8170 2020-07-09 18:12:32Z antanas 
;
_cod_original_sg_symbol_H-M 'P 21/c '
_cod_original_formula_sum 'C24 H18 Cl2 F6 N4 O3 P1 Re1'
_cod_database_code 7714181

loop_
_symmetry_equiv_pos_as_xyz
x,y,z
-x,-y,-z
x,-y+1/2,z+1/2
-x,y+1/2,-z+1/2

loop_
_atom_site_label
_atom_site_type_symbol
_atom_site_fract_x
_atom_site_fract_y
_atom_site_fract_z
_atom_site_U_iso_or_equiv
_atom_site_occupancy
_atom_site_adp_type
_atom_site_refinement_flags_posn
_atom_site_refinement_flags_adp
_atom_site_refinement_flags_occupancy
_atom_site_disorder_assembly
_atom_site_disorder_group
_atom_site_attached_hydrogens
C1 C 0.1811(4) 0.2957(2) 0.80208(9) 0.0195 1.0000 Uani . . . . . .
C2 C 0.0871(4) 0.2282(2) 0.82913(10) 0.0246 1.0000 Uani . . . . . .
C3 C 0.0921(4) 0.1377(2) 0.81113(11) 0.0262 1.0000 Uani . . . . . .
C4 C 0.1884(4) 0.11859(17) 0.76622(10) 0.0197 1.0000 Uani . . . . . .
C5 C 0.2745(3) 0.19141(19) 0.74026(9) 0.0171 1.0000 Uani . . . . . .
C6 C 0.3619(3) 0.18175(19) 0.68986(9) 0.0181 1.0000 Uani . . . . . .
C7 C 0.3767(3) 0.0979(2) 0.66313(10) 0.0201 1.0000 Uani . . . . . .
C8 C 0.4418(3) 0.0999(2) 0.61281(10) 0.0220 1.0000 Uani . . . . . .
C9 C 0.4976(4) 0.1837(2) 0.59190(10) 0.0214 1.0000 Uani . . . . . .
C10 C 0.4889(3) 0.2631(2) 0.62190(10) 0.0182 1.0000 Uani . . . . . .
C11 C 0.1942(3) 0.3954(2) 0.81502(9) 0.0184 1.0000 Uani D . . . . .
C12 C 0.5563(3) 0.3566(2) 0.60898(10) 0.0181 1.0000 Uani D . . . . .
C13 C 0.0918(4) 0.52582(19) 0.86901(10) 0.0187 1.0000 Uani D . . . . .
C14 C 0.0423(4) 0.5452(2) 0.91964(10) 0.0236 1.0000 Uani . . . . . .
C15 C 0.0127(4) 0.6364(2) 0.93440(11) 0.0234 1.0000 Uani . . . . . .
C16 C 0.0319(4) 0.7080(2) 0.89907(10) 0.0225 1.0000 Uani . . . . . .
C17 C 0.0845(3) 0.6890(2) 0.84886(10) 0.0205 1.0000 Uani . . . . . .
C18 C 0.1147(3) 0.5973(2) 0.83336(9) 0.0186 1.0000 Uani . . . . . .
C19 C 0.6912(4) 0.4607(2) 0.54303(10) 0.0200 1.0000 Uani D . . . . .
C20 C 0.7431(4) 0.4593(2) 0.49139(10) 0.0238 1.0000 Uani . . . . . .
C21 C 0.7978(4) 0.5415(2) 0.46834(11) 0.0281 1.0000 Uani . . . . . .
C22 C 0.8015(4) 0.6234(2) 0.49591(12) 0.0321 1.0000 Uani . . . . . .
C23 C 0.7523(5) 0.6240(2) 0.54751(12) 0.0332 1.0000 Uani . . . . . .
C24 C 0.6976(4) 0.5418(2) 0.57152(11) 0.0262 1.0000 Uani . . . . . .
F1 F 0.6491(4) 0.23827(15) 0.48003(8) 0.0481 1.0000 Uani . . . . . .
F2 F 0.6561(4) 0.26458(17) 0.39398(9) 0.0590 1.0000 Uani . . . . . .
F3 F 0.6847(5) 0.10875(18) 0.38018(8) 0.0663 1.0000 Uani . . . . . .
F4 F 0.6717(3) 0.08430(15) 0.46630(8) 0.0462 1.0000 Uani . . . . . .
F5 F 0.8895(3) 0.17998(17) 0.43282(9) 0.0515 1.0000 Uani . . . . . .
F6 F 0.4402(4) 0.1640(2) 0.42487(14) 0.0756 1.0000 Uani . . . . . .
P1 P 0.66222(14) 0.17430(6) 0.42971(3) 0.0351 1.0000 Uani . . . . . .
O1 O 0.2923(3) 0.44442(14) 0.78605(7) 0.0219 1.0000 Uani . . . . . .
O2 O 0.4576(3) 0.51398(15) 0.71576(8) 0.0278 1.0000 Uani . . . . . .
O3 O 0.5407(3) 0.41756(14) 0.64294(7) 0.0221 1.0000 Uani . . . . . .
N1 N 0.2720(3) 0.27820(16) 0.75839(8) 0.0173 1.0000 Uani . . . . . .
N2 N 0.4220(3) 0.26277(16) 0.67049(8) 0.0172 1.0000 Uani . . . . . .
N3 N 0.1058(3) 0.43020(16) 0.85529(9) 0.0218 1.0000 Uani D . . . . .
N4 N 0.6313(3) 0.37332(16) 0.56312(8) 0.0202 1.0000 Uani D . . . . .
Cl1 Cl 0.68516(9) 0.34332(6) 0.75545(3) 0.0312 1.0000 Uani . . . . . .
Cl2 Cl 0.10417(8) 0.40795(4) 0.67449(2) 0.0224 1.0000 Uani . . . . . .
Re1 Re 0.406601(16) 0.399795(8) 0.714995(4) 0.0170 1.0000 Uani . . . . . .
H21 H 0.0214 0.2424 0.8587 0.0290 1.0000 Uiso R . . . . .
H31 H 0.0287 0.0914 0.8287 0.0307 1.0000 Uiso R . . . . .
H41 H 0.1960 0.0570 0.7535 0.0233 1.0000 Uiso R . . . . .
H71 H 0.3408 0.0422 0.6787 0.0242 1.0000 Uiso R . . . . .
H81 H 0.4503 0.0466 0.5936 0.0267 1.0000 Uiso R . . . . .
H91 H 0.5396 0.1865 0.5582 0.0253 1.0000 Uiso R . . . . .
H141 H 0.0349 0.4972 0.9435 0.0273 1.0000 Uiso R . . . . .
H151 H -0.0203 0.6485 0.9691 0.0294 1.0000 Uiso R . . . . .
H161 H 0.0104 0.7693 0.9091 0.0273 1.0000 Uiso R . . . . .
H171 H 0.0973 0.7363 0.8257 0.0255 1.0000 Uiso R . . . . .
H181 H 0.1514 0.5833 0.8000 0.0229 1.0000 Uiso R . . . . .
H201 H 0.7438 0.4043 0.4729 0.0292 1.0000 Uiso R . . . . .
H211 H 0.8313 0.5399 0.4338 0.0344 1.0000 Uiso R . . . . .
H221 H 0.8347 0.6793 0.4805 0.0393 1.0000 Uiso R . . . . .
H231 H 0.7568 0.6785 0.5668 0.0392 1.0000 Uiso R . . . . .
H241 H 0.6653 0.5417 0.6057 0.0318 1.0000 Uiso R . . . . .
H2 H 0.625(5) 0.3287(14) 0.5413(8) 0.0235(19) 1.0000 Uiso D . . . . .
H7 H 0.034(4) 0.3931(13) 0.8718(10) 0.0256(19) 1.0000 Uiso D . . . . .

loop_
_atom_site_aniso_label
_atom_site_aniso_U_11
_atom_site_aniso_U_22
_atom_site_aniso_U_33
_atom_site_aniso_U_23
_atom_site_aniso_U_13
_atom_site_aniso_U_12
C1 0.0206(11) 0.0224(13) 0.0156(11) -0.0011(10) 0.0025(9) 0.0031(10)
C2 0.0344(14) 0.0217(14) 0.0182(12) -0.0004(10) 0.0083(10) -0.0006(11)
C3 0.0366(15) 0.0205(13) 0.0219(13) 0.0056(11) 0.0064(11) -0.0026(12)
C4 0.0248(12) 0.0149(13) 0.0192(11) -0.0018(10) -0.0012(9) 0.0016(10)
C5 0.0175(11) 0.0189(12) 0.0148(10) -0.0023(10) -0.0001(8) 0.0043(10)
C6 0.0166(11) 0.0225(14) 0.0152(11) -0.0024(10) 0.0004(9) 0.0017(10)
C7 0.0197(11) 0.0186(12) 0.0220(11) -0.0051(11) 0.0007(8) 0.0010(11)
C8 0.0196(11) 0.0240(12) 0.0225(11) -0.0092(12) 0.0009(8) 0.0007(11)
C9 0.0193(11) 0.0257(14) 0.0193(11) -0.0067(11) 0.0022(9) 0.0031(10)
C10 0.0137(10) 0.0243(14) 0.0167(11) -0.0010(10) 0.0016(8) 0.0021(10)
C11 0.0219(11) 0.0192(12) 0.0145(10) -0.0003(11) 0.0056(8) -0.0001(11)
C12 0.0172(11) 0.0218(13) 0.0156(11) -0.0024(10) 0.0071(9) 0.0008(10)
C13 0.0203(12) 0.0164(12) 0.0196(12) -0.0008(10) 0.0044(9) 0.0012(10)
C14 0.0281(13) 0.0245(14) 0.0185(12) -0.0022(11) 0.0065(10) 0.0020(11)
C15 0.0259(13) 0.0252(14) 0.0195(12) -0.0059(11) 0.0054(10) -0.0022(11)
C16 0.0205(12) 0.0211(13) 0.0261(13) -0.0089(11) 0.0036(10) -0.0007(10)
C17 0.0155(10) 0.0213(13) 0.0249(12) 0.0044(11) 0.0012(9) -0.0001(10)
C18 0.0186(10) 0.0215(12) 0.0159(10) 0.0002(11) 0.0027(8) 0.0003(11)
C19 0.0160(11) 0.0277(14) 0.0163(11) 0.0049(10) 0.0029(8) -0.0001(10)
C20 0.0210(12) 0.0343(16) 0.0164(12) -0.0005(11) 0.0038(9) 0.0029(11)
C21 0.0230(13) 0.0416(18) 0.0200(12) 0.0105(12) 0.0042(10) -0.0011(12)
C22 0.0276(14) 0.0387(19) 0.0301(15) 0.0147(13) 0.0038(11) -0.0050(13)
C23 0.0383(16) 0.0310(17) 0.0306(15) 0.0027(13) 0.0046(12) -0.0074(13)
C24 0.0291(14) 0.0276(15) 0.0223(12) 0.0006(12) 0.0056(10) -0.0040(12)
F1 0.0774(16) 0.0359(11) 0.0325(10) -0.0101(9) 0.0231(10) -0.0013(11)
F2 0.103(2) 0.0394(13) 0.0347(11) 0.0069(10) 0.0075(12) 0.0076(13)
F3 0.126(2) 0.0439(13) 0.0293(10) -0.0082(11) 0.0098(12) 0.0041(16)
F4 0.0704(14) 0.0348(12) 0.0339(9) 0.0033(9) 0.0111(9) -0.0062(10)
F5 0.0580(14) 0.0451(13) 0.0527(13) 0.0091(11) 0.0224(11) -0.0005(11)
F6 0.0604(17) 0.0709(19) 0.094(2) 0.0044(17) -0.0165(16) -0.0087(15)
P1 0.0513(5) 0.0323(4) 0.0223(3) -0.0023(3) 0.0103(3) 0.0052(4)
O1 0.0282(9) 0.0194(9) 0.0187(8) -0.0082(8) 0.0118(7) -0.0050(8)
O2 0.0335(11) 0.0252(10) 0.0255(9) -0.0094(8) 0.0137(8) -0.0114(8)
O3 0.0275(9) 0.0232(10) 0.0164(8) -0.0039(7) 0.0120(7) -0.0049(8)
N1 0.0178(10) 0.0192(11) 0.0152(9) 0.0015(8) 0.0019(8) 0.0023(8)
N2 0.0167(9) 0.0187(11) 0.0162(9) -0.0022(8) 0.0028(7) -0.0004(8)
N3 0.0305(11) 0.0167(11) 0.0186(10) 0.0023(9) 0.0092(8) -0.0028(9)
N4 0.0230(10) 0.0223(12) 0.0155(9) -0.0018(9) 0.0049(8) 0.0030(9)
Cl1 0.0214(3) 0.0478(4) 0.0243(3) -0.0073(3) 0.0003(2) -0.0025(3)
Cl2 0.0239(3) 0.0163(3) 0.0271(3) 0.0013(2) 0.0035(2) 0.0010(2)
Re1 0.02014(5) 0.01614(5) 0.01515(5) -0.00387(5) 0.00747(3) -0.00461(5)

loop_
_atom_type_symbol
_atom_type_scat_dispersion_real
_atom_type_scat_dispersion_imag
_atom_type_scat_Cromer_Mann_a1
_atom_type_scat_Cromer_Mann_b1
_atom_type_scat_Cromer_Mann_a2
_atom_type_scat_Cromer_Mann_b2
_atom_type_scat_Cromer_Mann_a3
_atom_type_scat_Cromer_Mann_b3
_atom_type_scat_Cromer_Mann_a4
_atom_type_scat_Cromer_Mann_b4
_atom_type_scat_Cromer_Mann_c
_atom_type_scat_source
C 0.0181 0.0091 2.3100 20.8439 1.0200 10.2075 1.5886 0.5687 0.8650 51.6512 0.2156 'International Tables Vol C 4.2.6.8 and 6.1.1.4'
H 0.0000 0.0000 0.4930 10.5109 0.3229 26.1257 0.1402 3.1424 0.0408 57.7998 0.0030 'International Tables Vol C 4.2.6.8 and 6.1.1.4'
N 0.0311 0.0180 12.2126 0.0057 3.1322 9.8933 2.0125 28.9975 1.1663 0.5826 -11.5290 'International Tables Vol C 4.2.6.8 and 6.1.1.4'
O 0.0492 0.0322 3.0485 13.2771 2.2868 5.7011 1.5463 0.3239 0.8670 32.9089 0.2508 'International Tables Vol C 4.2.6.8 and 6.1.1.4'
F 0.0727 0.0534 3.5392 10.2825 2.6412 4.2944 1.5170 0.2615 1.0243 26.1476 0.2776 'International Tables Vol C 4.2.6.8 and 6.1.1.4'
P 0.2955 0.4335 6.4345 1.9067 4.1791 27.1570 1.7800 0.5260 1.4908 68.1645 1.1149 'International Tables Vol C 4.2.6.8 and 6.1.1.4'
Cl 0.3639 0.7018 11.4604 0.0104 7.1964 1.1662 6.2556 18.5194 1.6455 47.7784 -9.5574 'International Tables Vol C 4.2.6.8 and 6.1.1.4'
Re -5.2083 5.8923 28.7621 1.6719 15.7189 9.0923 14.5564 0.3505 5.4417 52.0861 10.4720 'International Tables Vol C 4.2.6.8 and 6.1.1.4'

loop_
_geom_angle_atom_site_label_1
_geom_angle_site_symmetry_1
_geom_angle_atom_site_label_2
_geom_angle_site_symmetry_2
_geom_angle_atom_site_label_3
_geom_angle_site_symmetry_3
_geom_angle
_geom_angle_publ_flag
C2 . C1 . C11 . 126.7(2) yes
C2 . C1 . N1 . 123.1(3) yes
C11 . C1 . N1 . 110.2(2) yes
C1 . C2 . C3 . 118.3(2) yes
C1 . C2 . H21 . 121.5 no
C3 . C2 . H21 . 120.1 no
C2 . C3 . C4 . 119.0(3) yes
C2 . C3 . H31 . 119.5 no
C4 . C3 . H31 . 121.5 no
C3 . C4 . C5 . 119.1(2) yes
C3 . C4 . H41 . 120.5 no
C5 . C4 . H41 . 120.4 no
C4 . C5 . C6 . 124.0(2) yes
C4 . C5 . N1 . 121.6(2) yes
C6 . C5 . N1 . 114.3(2) yes
C5 . C6 . C7 . 124.2(2) yes
C5 . C6 . N2 . 113.3(2) yes
C7 . C6 . N2 . 122.4(2) yes
C6 . C7 . C8 . 118.4(3) yes
C6 . C7 . H71 . 120.1 no
C8 . C7 . H71 . 121.5 no
C7 . C8 . C9 . 119.3(3) yes
C7 . C8 . H81 . 121.1 no
C9 . C8 . H81 . 119.6 no
C8 . C9 . C10 . 118.9(2) yes
C8 . C9 . H91 . 120.5 no
C10 . C9 . H91 . 120.7 no
C9 . C10 . C12 . 127.5(2) yes
C9 . C10 . N2 . 122.6(3) yes
C12 . C10 . N2 . 109.8(2) yes
C1 . C11 . O1 . 116.4(2) yes
C1 . C11 . N3 . 121.1(2) yes
O1 . C11 . N3 . 122.6(3) yes
C10 . C12 . O3 . 116.6(2) yes
C10 . C12 . N4 . 120.5(2) yes
O3 . C12 . N4 . 122.9(3) yes
C14 . C13 . C18 . 120.7(3) yes
C14 . C13 . N3 . 116.6(2) yes
C18 . C13 . N3 . 122.5(2) yes
C13 . C14 . C15 . 119.5(3) yes
C13 . C14 . H141 . 119.7 no
C15 . C14 . H141 . 120.7 no
C14 . C15 . C16 . 120.3(2) yes
C14 . C15 . H151 . 118.6 no
C16 . C15 . H151 . 121.1 no
C15 . C16 . C17 . 120.3(3) yes
C15 . C16 . H161 . 120.1 no
C17 . C16 . H161 . 119.6 no
C16 . C17 . C18 . 120.0(2) yes
C16 . C17 . H171 . 120.1 no
C18 . C17 . H171 . 119.8 no
C17 . C18 . C13 . 119.1(2) yes
C17 . C18 . H181 . 121.2 no
C13 . C18 . H181 . 119.7 no
C20 . C19 . C24 . 121.1(3) yes
C20 . C19 . N4 . 115.1(3) yes
C24 . C19 . N4 . 123.7(2) yes
C19 . C20 . C21 . 119.0(3) yes
C19 . C20 . H201 . 120.8 no
C21 . C20 . H201 . 120.2 no
C20 . C21 . C22 . 120.7(3) yes
C20 . C21 . H211 . 118.3 no
C22 . C21 . H211 . 121.0 no
C21 . C22 . C23 . 120.0(3) yes
C21 . C22 . H221 . 121.4 no
C23 . C22 . H221 . 118.6 no
C22 . C23 . C24 . 120.2(3) yes
C22 . C23 . H231 . 120.9 no
C24 . C23 . H231 . 118.9 no
C23 . C24 . C19 . 119.0(3) yes
C23 . C24 . H241 . 120.6 no
C19 . C24 . H241 . 120.4 no
F5 . P1 . F4 . 89.38(13) yes
F5 . P1 . F3 . 86.84(15) yes
F4 . P1 . F3 . 89.50(12) yes
F5 . P1 . F1 . 90.82(14) yes
F4 . P1 . F1 . 89.37(12) yes
F3 . P1 . F1 . 177.41(17) yes
F5 . P1 . F2 . 89.76(15) yes
F4 . P1 . F2 . 178.91(16) yes
F3 . P1 . F2 . 91.12(13) yes
F1 . P1 . F2 . 89.98(13) yes
F5 . P1 . F6 . 176.99(16) yes
F4 . P1 . F6 . 89.60(15) yes
F3 . P1 . F6 . 90.32(18) yes
F1 . P1 . F6 . 92.00(16) yes
F2 . P1 . F6 . 91.30(17) yes
C11 . O1 . Re1 . 125.28(17) yes
C12 . O3 . Re1 . 125.53(17) yes
C1 . N1 . C5 . 118.9(2) yes
C1 . N1 . Re1 . 118.99(18) yes
C5 . N1 . Re1 . 122.05(16) yes
C10 . N2 . C6 . 118.2(2) yes
C10 . N2 . Re1 . 119.09(18) yes
C6 . N2 . Re1 . 122.72(16) yes
C13 . N3 . C11 . 126.6(2) yes
C13 . N3 . H7 . 115.3(12) no
C11 . N3 . H7 . 117.1(12) no
C19 . N4 . C12 . 127.7(2) yes
C19 . N4 . H2 . 115.6(12) no
C12 . N4 . H2 . 115.8(12) no
N2 . Re1 . O3 . 68.59(7) yes
N2 . Re1 . O1 . 135.97(7) yes
O3 . Re1 . O1 . 155.35(8) yes
N2 . Re1 . N1 . 67.42(8) yes
O3 . Re1 . N1 . 136.01(7) yes
O1 . Re1 . N1 . 68.57(7) yes
N2 . Re1 . Cl2 . 82.96(6) yes
O3 . Re1 . Cl2 . 91.77(6) yes
O1 . Re1 . Cl2 . 90.10(6) yes
N1 . Re1 . Cl2 . 82.47(5) yes
N2 . Re1 . Cl1 . 82.64(6) yes
O3 . Re1 . Cl1 . 92.19(6) yes
O1 . Re1 . Cl1 . 93.36(6) yes
N1 . Re1 . Cl1 . 82.85(6) yes
Cl2 . Re1 . Cl1 . 162.50(3) yes
N2 . Re1 . O2 . 146.56(8) yes
O3 . Re1 . O2 . 77.96(8) yes
O1 . Re1 . O2 . 77.45(8) yes
N1 . Re1 . O2 . 146.02(8) yes
Cl2 . Re1 . O2 . 98.53(8) yes
Cl1 . Re1 . O2 . 98.97(8) yes

loop_
_geom_bond_atom_site_label_1
_geom_bond_site_symmetry_1
_geom_bond_atom_site_label_2
_geom_bond_site_symmetry_2
_geom_bond_distance
_geom_bond_publ_flag
C1 . C2 . 1.381(4) yes
C1 . C11 . 1.476(4) yes
C1 . N1 . 1.341(3) yes
C2 . C3 . 1.384(4) yes
C2 . H21 . 0.930 no
C3 . C4 . 1.392(4) yes
C3 . H31 . 0.930 no
C4 . C5 . 1.395(4) yes
C4 . H41 . 0.947 no
C5 . C6 . 1.466(3) yes
C5 . N1 . 1.334(3) yes
C6 . C7 . 1.396(4) yes
C6 . N2 . 1.344(3) yes
C7 . C8 . 1.393(3) yes
C7 . H71 . 0.936 no
C8 . C9 . 1.384(4) yes
C8 . H81 . 0.917 no
C9 . C10 . 1.383(4) yes
C9 . H91 . 0.931 no
C10 . C12 . 1.471(4) yes
C10 . N2 . 1.356(3) yes
C11 . O1 . 1.255(3) yes
C11 . N3 . 1.329(3) yes
C12 . O3 . 1.248(3) yes
C12 . N4 . 1.336(3) yes
C13 . C14 . 1.393(3) yes
C13 . C18 . 1.393(4) yes
C13 . N3 . 1.426(3) yes
C14 . C15 . 1.385(4) yes
C14 . H141 . 0.928 no
C15 . C16 . 1.386(4) yes
C15 . H151 . 0.949 no
C16 . C17 . 1.388(4) yes
C16 . H161 . 0.934 no
C17 . C18 . 1.399(4) yes
C17 . H171 . 0.913 no
C18 . H181 . 0.931 no
C19 . C20 . 1.395(3) yes
C19 . C24 . 1.380(4) yes
C19 . N4 . 1.430(3) yes
C20 . C21 . 1.385(4) yes
C20 . H201 . 0.924 no
C21 . C22 . 1.377(5) yes
C21 . H211 . 0.929 no
C22 . C23 . 1.388(4) yes
C22 . H221 . 0.932 no
C23 . C24 . 1.396(4) yes
C23 . H231 . 0.929 no
C24 . H241 . 0.919 no
F1 . P1 . 1.598(2) yes
F2 . P1 . 1.594(2) yes
F3 . P1 . 1.602(2) yes
F4 . P1 . 1.604(2) yes
F5 . P1 . 1.611(3) yes
F6 . P1 . 1.581(3) yes
O1 . Re1 . 2.1288(17) yes
O2 . Re1 . 1.683(2) yes
O3 . Re1 . 2.1316(16) yes
N1 . Re1 . 2.302(2) yes
N2 . Re1 . 2.287(2) yes
N3 . H7 . 0.862(17) no
N4 . H2 . 0.854(18) no
Cl1 . Re1 . 2.3478(7) yes
Cl2 . Re1 . 2.3564(6) yes

loop_
_geom_hbond_atom_site_label_D
_geom_hbond_site_symmetry_D
_geom_hbond_atom_site_label_H
_geom_hbond_site_symmetry_H
_geom_hbond_atom_site_label_A
_geom_hbond_site_symmetry_A
_geom_hbond_angle_DHA
_geom_hbond_distance_DH
_geom_hbond_distance_HA
_geom_hbond_distance_DA
_geom_hbond_publ_flag
C24 . H241 . O3 . 122 0.92 2.22 2.823(4) yes
